data_1574009
loop_
_publ_author_name
'Arif, Muhammad'
'Liu, Xu'
'Jia, Hangwei'
'Yang, Zhihua'
'Hou, Xueling'
'Pan, Shilie'

_publ_section_title
;
 Optimizing optical anisotropy in low-dimensional structures <i>via</i>
 intralayer hydrogen bonding modulation and anionic substitution.
;
_journal_issue 10
_journal_name_full 'Materials horizons'
_journal_page_first 3538
_journal_page_last 3545
_journal_paper_doi 10.1039/d4mh01790k
_journal_volume 12
_journal_year 2025
_chemical_formula_moiety 'C F3 O3 S, C4 H5 N3, C4 H6 N3'
_chemical_formula_sum 'C9 H11 F3 N6 O3 S'
_chemical_formula_weight 340.30
_chemical_name_systematic 'Aminopyrazine triflate'
_space_group_crystal_system triclinic
_space_group_IT_number 2
_space_group_name_Hall '-P 1'
_space_group_name_H-M_alt 'P -1'
_atom_sites_solution_hydrogens mixed
_atom_sites_solution_primary dual
_audit_creation_date 2024-10-27
_audit_creation_method
;
Olex2 1.5
(compiled 2023.08.24 svn.re1ec1418 for OlexSys, GUI svn.r6817)
;
_audit_update_record
;
2024-10-30 deposited with the CCDC.	2025-02-14 downloaded from the CCDC.
;
_cell_angle_alpha 71.944(12)
_cell_angle_beta 81.828(12)
_cell_angle_gamma 83.043(12)
_cell_formula_units_Z 2
_cell_length_a 8.658(3)
_cell_length_b 8.791(3)
_cell_length_c 9.477(3)
_cell_measurement_reflns_used 2622
_cell_measurement_temperature 273.15
_cell_measurement_theta_max 27.42
_cell_measurement_theta_min 2.80
_cell_volume 676.6(4)
_computing_cell_refinement 'SAINT V8.40B (?, 2016)'
_computing_data_reduction 'SAINT V8.40B (?, 2016)'
_computing_molecular_graphics 'Olex2 1.5 (Dolomanov et al., 2009)'
_computing_publication_material 'Olex2 1.5 (Dolomanov et al., 2009)'
_computing_structure_refinement 'SHELXL 2018/3 (Sheldrick, 2015)'
_computing_structure_solution 'SHELXT 2018/2 (Sheldrick, 2018)'
_diffrn_ambient_temperature 273.15
_diffrn_measured_fraction_theta_full 0.991
_diffrn_measured_fraction_theta_max 0.991
_diffrn_measurement_device_type 'Bruker APEX-II CCD'
_diffrn_measurement_method '\f and \w scans'
_diffrn_radiation_type MoK\a
_diffrn_radiation_wavelength 0.71073
_diffrn_reflns_av_R_equivalents 0.0703
_diffrn_reflns_av_unetI/netI 0.0598
_diffrn_reflns_Laue_measured_fraction_full 0.991
_diffrn_reflns_Laue_measured_fraction_max 0.991
_diffrn_reflns_limit_h_max 10
_diffrn_reflns_limit_h_min -10
_diffrn_reflns_limit_k_max 10
_diffrn_reflns_limit_k_min -10
_diffrn_reflns_limit_l_max 11
_diffrn_reflns_limit_l_min -11
_diffrn_reflns_number 8972
_diffrn_reflns_point_group_measured_fraction_full 0.991
_diffrn_reflns_point_group_measured_fraction_max 0.991
_diffrn_reflns_theta_full 25.242
_diffrn_reflns_theta_max 25.340
_diffrn_reflns_theta_min 2.274
_diffrn_source_current 1.39
_diffrn_source_power 0.0695
_diffrn_source_voltage 50.0
_diffrn_standards_number 0
_exptl_absorpt_coefficient_mu 0.299
_exptl_absorpt_correction_T_max 0.7456
_exptl_absorpt_correction_T_min 0.6736
_exptl_absorpt_correction_type none
_exptl_absorpt_process_details
;
SADABS-2016/2 (Bruker,2016/2) was used for absorption correction.
wR2(int) was 0.0810 before and 0.0518 after correction.
The Ratio of minimum to maximum transmission is 0.9034.
The \l/2 correction factor is Not present.
;
_exptl_crystal_colour 'metallic colourless'
_exptl_crystal_colour_lustre metallic
_exptl_crystal_colour_primary colourless
_exptl_crystal_density_diffrn 1.670
_exptl_crystal_description block
_exptl_crystal_F_000 348
_refine_diff_density_max 0.719
_refine_diff_density_min -0.592
_refine_diff_density_rms 0.217
_refine_ls_extinction_method none
_refine_ls_goodness_of_fit_ref 1.113
_refine_ls_hydrogen_treatment mixed
_refine_ls_matrix_type full
_refine_ls_number_parameters 204
_refine_ls_number_reflns 2463
_refine_ls_number_restraints 0
_refine_ls_restrained_S_all 1.113
_refine_ls_R_factor_all 0.0697
_refine_ls_R_factor_gt 0.0555
_refine_ls_shift/su_max 0.000
_refine_ls_shift/su_mean 0.000
_refine_ls_structure_factor_coef Fsqd
_refine_ls_weighting_details 'w=1/[\s^2^(Fo^2^)+(0.0927P)^2^+0.2385P] where P=(Fo^2^+2Fc^2^)/3'
_refine_ls_weighting_scheme calc
_refine_ls_wR_factor_gt 0.1524
_refine_ls_wR_factor_ref 0.1731
_reflns_Friedel_coverage 0.000
_reflns_number_gt 1943
_reflns_number_total 2463
_reflns_threshold_expression 'I > 2\s(I)'
_cod_data_source_file d4mh01790k2.cif
_cod_data_source_block trifliccollect
_cod_depositor_comments 'Adding full bibliography for 1574003--1574009.cif.'
_cod_database_code 1574009
_shelx_shelxl_version_number 2018/3
_shelx_space_group_comment
;
The symmetry employed for this shelxl refinement is uniquely defined
by the following loop, which should always be used as a source of
symmetry information in preference to the above space-group names.
They are only intended as comments.
;
_olex2_refinement_description
;
1. Fixed Uiso
 At 1.2 times of:
  All C(H) groups, All N(H) groups, All N(H,H) groups
2.a Riding coordinates:
 N1(H1A,H1B), N4(H4A,H4B), N6(H6), C2(H2), C4(H4), C7(H7), C8(H8)
2.b Aromatic/amide H refined with riding coordinates:
 C3(H3)
;
_olex2_submission_special_instructions 'No special instructions were received'

loop_
_space_group_symop_operation_xyz
'x, y, z'
'-x, -y, -z'

loop_
_atom_site_label
_atom_site_type_symbol
_atom_site_fract_x
_atom_site_fract_y
_atom_site_fract_z
_atom_site_U_iso_or_equiv
_atom_site_adp_type
_atom_site_occupancy
_atom_site_site_symmetry_order
_atom_site_calc_flag
_atom_site_refinement_flags_posn
_atom_site_refinement_flags_adp
_atom_site_refinement_flags_occupancy
_atom_site_disorder_assembly
_atom_site_disorder_group
S1 S 0.70040(9) 0.36748(9) -0.02267(7) 0.0411(3) Uani 1 1 d . . . . .
N1 N 1.2454(3) 0.1939(3) 0.2451(3) 0.0526(7) Uani 1 1 d . . . . .
H1A H 1.288496 0.097868 0.277995 0.063 Uiso 1 1 d R U . . .
H1B H 1.203806 0.202568 0.165185 0.063 Uiso 1 1 d R U . . .
N2 N 1.1340(3) 0.1238(3) 0.4899(3) 0.0406(6) Uani 1 1 d . . . . .
N3 N 0.9118(3) 0.3790(3) 0.4194(3) 0.0408(6) Uani 1 1 d . . . . .
N4 N 0.6068(3) 0.1801(4) -0.5884(3) 0.0510(7) Uani 1 1 d . . . . .
H4A H 0.632336 0.078336 -0.563242 0.061 Uiso 1 1 d R U . . .
H4B H 0.555986 0.206826 -0.665282 0.061 Uiso 1 1 d R U . . .
N5 N 0.5406(3) 0.1246(3) -0.3343(3) 0.0434(6) Uani 1 1 d . . . . .
N6 N 0.3191(3) 0.3801(3) -0.3784(3) 0.0425(6) Uani 1 1 d . . . . .
H6 H 0.248986 0.459807 -0.392028 0.051 Uiso 1 1 d R U . . .
C1 C 1.1337(3) 0.2224(3) 0.3494(3) 0.0363(6) Uani 1 1 d . . . . .
C2 C 1.0214(4) 0.1564(4) 0.5913(3) 0.0479(8) Uani 1 1 d . . . . .
H2 H 1.018440 0.088738 0.688867 0.058 Uiso 1 1 d R U . . .
C3 C 0.9115(4) 0.2817(4) 0.5606(3) 0.0460(7) Uani 1 1 d . . . . .
H3 H 0.837058 0.300392 0.635709 0.070(12) Uiso 1 1 calc R . . . .
C4 C 1.0186(3) 0.3509(4) 0.3146(3) 0.0411(7) Uani 1 1 d . . . . .
H4 H 1.017744 0.417040 0.216749 0.049 Uiso 1 1 d R U . . .
C5 C 0.8502(4) 0.2012(4) -0.0005(4) 0.0516(8) Uani 1 1 d . . . . .
C6 C 0.5159(3) 0.2157(3) -0.4737(3) 0.0342(6) Uani 1 1 d . . . . .
C7 C 0.4543(4) 0.1650(4) -0.2216(3) 0.0514(8) Uani 1 1 d . . . . .
H7 H 0.470330 0.103350 -0.124748 0.062 Uiso 1 1 d R U . . .
C8 C 0.3439(4) 0.2918(4) -0.2402(3) 0.0485(8) Uani 1 1 d . . . . .
H8 H 0.287026 0.316281 -0.158047 0.058 Uiso 1 1 d R U . . .
C9 C 0.4017(3) 0.3457(4) -0.4952(3) 0.0391(7) Uani 1 1 d . . . . .
H9 H 0.383(4) 0.408(4) -0.598(4) 0.051(9) Uiso 1 1 d . . . . .
O1 O 0.7711(3) 0.4824(3) 0.0224(3) 0.0623(7) Uani 1 1 d . . . . .
O2 O 0.5704(3) 0.2946(3) 0.0755(3) 0.0640(7) Uani 1 1 d . . . . .
O3 O 0.6841(3) 0.4138(3) -0.1787(2) 0.0538(6) Uani 1 1 d . . . . .
F1 F 0.8758(4) 0.1392(4) 0.1408(3) 0.0976(10) Uani 1 1 d . . . . .
F2 F 0.9845(3) 0.2464(3) -0.0797(3) 0.0833(8) Uani 1 1 d . . . . .
F3 F 0.8120(3) 0.0854(3) -0.0465(3) 0.0822(8) Uani 1 1 d . . . . .

loop_
_atom_site_aniso_label
_atom_site_aniso_U_11
_atom_site_aniso_U_22
_atom_site_aniso_U_33
_atom_site_aniso_U_23
_atom_site_aniso_U_13
_atom_site_aniso_U_12
S1 0.0414(5) 0.0424(5) 0.0312(4) -0.0076(3) 0.0015(3) 0.0125(3)
N1 0.0508(16) 0.0484(15) 0.0467(15) -0.0087(12) 0.0031(12) 0.0165(13)
N2 0.0415(14) 0.0340(13) 0.0427(13) -0.0107(10) -0.0027(11) 0.0064(11)
N3 0.0324(12) 0.0363(13) 0.0508(14) -0.0120(11) -0.0032(10) 0.0046(10)
N4 0.0546(16) 0.0577(17) 0.0385(14) -0.0174(12) 0.0008(12) 0.0046(14)
N5 0.0434(14) 0.0448(14) 0.0372(13) -0.0109(11) -0.0047(11) 0.0114(11)
N6 0.0326(12) 0.0371(13) 0.0561(15) -0.0161(11) -0.0052(11) 0.0100(10)
C1 0.0327(14) 0.0327(14) 0.0421(15) -0.0126(11) -0.0025(11) 0.0049(11)
C2 0.0545(19) 0.0416(17) 0.0392(16) -0.0067(13) 0.0004(14) 0.0079(14)
C3 0.0447(17) 0.0467(17) 0.0418(16) -0.0145(13) 0.0060(13) 0.0057(14)
C4 0.0411(16) 0.0343(15) 0.0423(15) -0.0072(12) -0.0032(12) 0.0055(12)
C5 0.054(2) 0.0461(18) 0.0446(17) -0.0083(14) -0.0008(14) 0.0170(15)
C6 0.0326(14) 0.0332(14) 0.0372(14) -0.0127(11) -0.0025(11) -0.0002(11)
C7 0.0521(19) 0.062(2) 0.0336(15) -0.0116(14) -0.0042(13) 0.0125(16)
C8 0.0446(17) 0.061(2) 0.0420(16) -0.0253(15) 0.0009(13) 0.0090(15)
C9 0.0366(15) 0.0354(15) 0.0419(15) -0.0071(12) -0.0052(12) -0.0005(12)
O1 0.0728(17) 0.0557(15) 0.0635(15) -0.0292(12) -0.0090(13) 0.0077(13)
O2 0.0484(14) 0.0738(18) 0.0495(14) -0.0018(12) 0.0130(11) 0.0078(12)
O3 0.0622(15) 0.0555(14) 0.0336(11) -0.0058(10) -0.0035(10) 0.0123(12)
F1 0.116(2) 0.0949(19) 0.0591(14) -0.0060(13) -0.0289(14) 0.0564(17)
F2 0.0471(12) 0.0828(17) 0.1065(19) -0.0261(14) 0.0111(12) 0.0183(12)
F3 0.0939(18) 0.0495(13) 0.1021(19) -0.0318(13) -0.0037(15) 0.0155(12)

loop_
_atom_type_symbol
_atom_type_description
_atom_type_scat_dispersion_real
_atom_type_scat_dispersion_imag
_atom_type_scat_source
C C 0.0033 0.0016 'International Tables Vol C Tables 4.2.6.8 and 6.1.1.4'
H H 0.0000 0.0000 'International Tables Vol C Tables 4.2.6.8 and 6.1.1.4'
F F 0.0171 0.0103 'International Tables Vol C Tables 4.2.6.8 and 6.1.1.4'
N N 0.0061 0.0033 'International Tables Vol C Tables 4.2.6.8 and 6.1.1.4'
O O 0.0106 0.0060 'International Tables Vol C Tables 4.2.6.8 and 6.1.1.4'
S S 0.1246 0.1234 'International Tables Vol C Tables 4.2.6.8 and 6.1.1.4'

loop_
_geom_angle_atom_site_label_1
_geom_angle_atom_site_label_2
_geom_angle_atom_site_label_3
_geom_angle
_geom_angle_site_symmetry_1
_geom_angle_site_symmetry_3
_geom_angle_publ_flag
O1 S1 C5 102.68(17) . . ?
O2 S1 C5 102.32(16) . . ?
O2 S1 O1 116.10(17) . . ?
O3 S1 C5 102.94(14) . . ?
O3 S1 O1 114.08(16) . . ?
O3 S1 O2 115.87(16) . . ?
H1A N1 H1B 109.2 . . ?
C1 N1 H1A 109.1 . . ?
C1 N1 H1B 109.3 . . ?
C2 N2 C1 116.7(2) . . ?
C4 N3 C3 119.7(3) . . ?
H4A N4 H4B 109.4 . . ?
C6 N4 H4A 108.8 . . ?
C6 N4 H4B 109.6 . . ?
C7 N5 C6 117.3(3) . . ?
C8 N6 H6 119.8 . . ?
C9 N6 H6 119.8 . . ?
C9 N6 C8 120.4(3) . . ?
N1 C1 N2 118.3(3) . . ?
N1 C1 C4 121.5(3) . . ?
N2 C1 C4 120.2(3) . . ?
N2 C2 H2 118.1 . . ?
N2 C2 C3 124.0(3) . . ?
C3 C2 H2 118.0 . . ?
N3 C3 C2 118.8(3) . . ?
N3 C3 H3 120.6 . . ?
C2 C3 H3 120.6 . . ?
N3 C4 C1 120.6(3) . . ?
N3 C4 H4 119.7 . . ?
C1 C4 H4 119.7 . . ?
F1 C5 S1 110.9(2) . . ?
F1 C5 F2 108.0(3) . . ?
F2 C5 S1 111.7(2) . . ?
F3 C5 S1 112.3(3) . . ?
F3 C5 F1 107.9(3) . . ?
F3 C5 F2 105.8(3) . . ?
N4 C6 N5 117.8(3) . . ?
N4 C6 C9 122.2(3) . . ?
N5 C6 C9 120.0(3) . . ?
N5 C7 H7 118.2 . . ?
N5 C7 C8 123.6(3) . . ?
C8 C7 H7 118.2 . . ?
N6 C8 C7 118.7(3) . . ?
N6 C8 H8 120.6 . . ?
C7 C8 H8 120.6 . . ?
N6 C9 C6 120.0(3) . . ?
N6 C9 H9 122(2) . . ?
C6 C9 H9 118(2) . . ?

loop_
_geom_bond_atom_site_label_1
_geom_bond_atom_site_label_2
_geom_bond_distance
_geom_bond_site_symmetry_2
_geom_bond_publ_flag
S1 C5 1.814(3) . ?
S1 O1 1.438(3) . ?
S1 O2 1.432(3) . ?
S1 O3 1.430(2) . ?
N1 H1A 0.8623 . ?
N1 H1B 0.8623 . ?
N1 C1 1.341(4) . ?
N2 C1 1.345(4) . ?
N2 C2 1.339(4) . ?
N3 C3 1.346(4) . ?
N3 C4 1.319(4) . ?
N4 H4A 0.8604 . ?
N4 H4B 0.8602 . ?
N4 C6 1.345(4) . ?
N5 C6 1.348(4) . ?
N5 C7 1.330(4) . ?
N6 H6 0.8600 . ?
N6 C8 1.332(4) . ?
N6 C9 1.325(4) . ?
C1 C4 1.403(4) . ?
C2 H2 0.9300 . ?
C2 C3 1.353(4) . ?
C3 H3 0.9300 . ?
C4 H4 0.9300 . ?
C5 F1 1.320(4) . ?
C5 F2 1.324(4) . ?
C5 F3 1.317(4) . ?
C6 C9 1.402(4) . ?
C7 H7 0.9300 . ?
C7 C8 1.362(5) . ?
C8 H8 0.9299 . ?
C9 H9 0.99(3) . ?

loop_
_geom_torsion_atom_site_label_1
_geom_torsion_atom_site_label_2
_geom_torsion_atom_site_label_3
_geom_torsion_atom_site_label_4
_geom_torsion
_geom_torsion_site_symmetry_1
_geom_torsion_site_symmetry_2
_geom_torsion_site_symmetry_3
_geom_torsion_site_symmetry_4
_geom_torsion_publ_flag
N1 C1 C4 N3 -178.5(3) . . . . ?
N2 C1 C4 N3 1.5(5) . . . . ?
N2 C2 C3 N3 1.4(5) . . . . ?
N4 C6 C9 N6 -177.3(3) . . . . ?
N5 C6 C9 N6 0.7(4) . . . . ?
N5 C7 C8 N6 0.6(6) . . . . ?
C1 N2 C2 C3 -0.9(5) . . . . ?
C2 N2 C1 N1 179.6(3) . . . . ?
C2 N2 C1 C4 -0.5(4) . . . . ?
C3 N3 C4 C1 -1.1(5) . . . . ?
C4 N3 C3 C2 -0.3(5) . . . . ?
C6 N5 C7 C8 0.1(5) . . . . ?
C7 N5 C6 N4 177.3(3) . . . . ?
C7 N5 C6 C9 -0.7(4) . . . . ?
C8 N6 C9 C6 0.1(4) . . . . ?
C9 N6 C8 C7 -0.7(5) . . . . ?
O1 S1 C5 F1 63.6(3) . . . . ?
O1 S1 C5 F2 -56.9(3) . . . . ?
O1 S1 C5 F3 -175.6(2) . . . . ?
O2 S1 C5 F1 -57.1(3) . . . . ?
O2 S1 C5 F2 -177.6(3) . . . . ?
O2 S1 C5 F3 63.7(3) . . . . ?
O3 S1 C5 F1 -177.6(3) . . . . ?
O3 S1 C5 F2 61.8(3) . . . . ?
O3 S1 C5 F3 -56.9(3) . . . . ?
